data_7026486
loop_
_publ_author_name
'Yurkerwich, Kevin'
'Coleman, Fergal'
'Parkin, Gerard'

_publ_section_title
;
 Bis(2-mercapto-1-R-imidazolyl)hydroborato complexes of aluminium,
 gallium, indium and thallium: compounds possessing gallium-gallium bonds
 and a trivalent thallium alkyl.
;
_journal_issue 30
_journal_name_full 'Dalton transactions (Cambridge, England : 2003)'
_journal_page_first 6939
_journal_page_last 6942
_journal_paper_doi 10.1039/c0dt00461h
_journal_volume 39
_journal_year 2010
_chemical_formula_sum 'C8 H12 B I2 In N4 S2'
_chemical_formula_weight 607.77
_chemical_name_systematic
;
?
;
_space_group_IT_number 62
_symmetry_cell_setting orthorhombic
_symmetry_space_group_name_Hall '-P 2ac 2n'
_symmetry_space_group_name_H-M 'P n m a'
_atom_sites_solution_hydrogens geom
_atom_sites_solution_primary direct
_atom_sites_solution_secondary difmap
_audit_creation_method SHELXL-97
_cell_angle_alpha 90.00
_cell_angle_beta 90.00
_cell_angle_gamma 90.00
_cell_formula_units_Z 4
_cell_length_a 8.9426(7)
_cell_length_b 13.3473(11)
_cell_length_c 14.5746(12)
_cell_measurement_reflns_used 7925
_cell_measurement_temperature 243(2)
_cell_measurement_theta_max 28.28
_cell_measurement_theta_min 2.67
_cell_volume 1739.6(2)
_computing_cell_refinement 'Bruker SMART'
_computing_data_collection 'Bruker SMART'
_computing_data_reduction 'Bruker SAINT'
_computing_molecular_graphics 'Bruker SHELXTL'
_computing_publication_material 'Bruker SHELXTL'
_computing_structure_refinement 'SHELXL-97 (Sheldrick, 2008)'
_computing_structure_solution 'SHELXS-97 (Sheldrick, 2008)'
_diffrn_ambient_temperature 243(2)
_diffrn_measured_fraction_theta_full 0.999
_diffrn_measured_fraction_theta_max 0.999
_diffrn_measurement_device_type 'CCD area detector'
_diffrn_measurement_method 'phi and omega scans'
_diffrn_radiation_monochromator graphite
_diffrn_radiation_source 'fine-focus sealed tube'
_diffrn_radiation_type MoK\a
_diffrn_radiation_wavelength 0.71073
_diffrn_reflns_av_R_equivalents 0.0279
_diffrn_reflns_av_sigmaI/netI 0.0183
_diffrn_reflns_limit_h_max 11
_diffrn_reflns_limit_h_min -10
_diffrn_reflns_limit_k_max 14
_diffrn_reflns_limit_k_min -17
_diffrn_reflns_limit_l_max 11
_diffrn_reflns_limit_l_min -18
_diffrn_reflns_number 11492
_diffrn_reflns_theta_full 27.10
_diffrn_reflns_theta_max 27.10
_diffrn_reflns_theta_min 2.07
_exptl_absorpt_coefficient_mu 5.136
_exptl_absorpt_correction_T_max 0.4265
_exptl_absorpt_correction_T_min 0.4265
_exptl_absorpt_correction_type empirical
_exptl_absorpt_process_details sadabs
_exptl_crystal_colour colorless
_exptl_crystal_density_diffrn 2.321
_exptl_crystal_density_method 'not measured'
_exptl_crystal_description block
_exptl_crystal_F_000 1120
_exptl_crystal_size_max 0.20
_exptl_crystal_size_mid 0.20
_exptl_crystal_size_min 0.20
_refine_diff_density_max 0.559
_refine_diff_density_min -0.384
_refine_diff_density_rms 0.072
_refine_ls_extinction_coef 0.00182(10)
_refine_ls_extinction_expression Fc^*^=kFc[1+0.001xFc^2^\l^3^/sin(2\q)]^-1/4^
_refine_ls_extinction_method SHELXL
_refine_ls_goodness_of_fit_ref 1.066
_refine_ls_hydrogen_treatment mixed
_refine_ls_matrix_type full
_refine_ls_number_parameters 93
_refine_ls_number_reflns 2003
_refine_ls_number_restraints 2
_refine_ls_restrained_S_all 1.066
_refine_ls_R_factor_all 0.0198
_refine_ls_R_factor_gt 0.0169
_refine_ls_shift/su_max 0.003
_refine_ls_shift/su_mean 0.000
_refine_ls_structure_factor_coef Fsqd
_refine_ls_weighting_details 'calc w=1/[\s^2^(Fo^2^)+(0.0189P)^2^+0.9849P] where P=(Fo^2^+2Fc^2^)/3'
_refine_ls_weighting_scheme calc
_refine_ls_wR_factor_gt 0.0409
_refine_ls_wR_factor_ref 0.0420
_reflns_number_gt 1826
_reflns_number_total 2003
_reflns_threshold_expression >2sigma(I)
_cod_data_source_file c0dt00461h.txt
_cod_data_source_block fc1s10
_cod_depositor_comments
;
The following automatic conversions were performed:

'_symmetry_cell_setting' value 'Orthorhombic' changed to
'orthorhombic' according to
/home/saulius/struct/CIF-dictionaries/cif_core.dic dictionary named
'cif_core.dic' version 2.4.2 from 2011-04-26.

Automatic conversion script
Id: cif_fix_values 1891 2012-01-12 08:04:46Z andrius 
;
_cod_original_sg_symbol_H-M Pnma
_cod_database_code 7026486

loop_
_symmetry_equiv_pos_as_xyz
'x, y, z'
'-x+1/2, -y, z+1/2'
'-x, y+1/2, -z'
'x+1/2, -y+1/2, -z+1/2'
'-x, -y, -z'
'x-1/2, y, -z-1/2'
'x, -y-1/2, z'
'-x-1/2, y-1/2, z-1/2'

loop_
_atom_site_label
_atom_site_type_symbol
_atom_site_fract_x
_atom_site_fract_y
_atom_site_fract_z
_atom_site_U_iso_or_equiv
_atom_site_adp_type
_atom_site_occupancy
_atom_site_symmetry_multiplicity
_atom_site_calc_flag
_atom_site_refinement_flags
In In -0.28228(3) 0.2500 1.581357(14) 0.03078(7) Uani 1 2 d S
I1 I -0.47935(3) 0.2500 1.440673(16) 0.04769(8) Uani 1 2 d S
I2 I -0.41558(3) 0.2500 1.746746(15) 0.04539(8) Uani 1 2 d S
S1 S -0.13340(8) 0.09610(5) 1.56300(4) 0.04192(15) Uani 1 1 d .
B B 0.0420(5) 0.2500 1.4092(3) 0.0455(10) Uani 1 2 d SD
H11 H 0.075(4) 0.2500 1.4816(15) 0.055 Uiso 1 2 d SD
H12 H 0.136(3) 0.2500 1.360(2) 0.055 Uiso 1 2 d SD
N1 N -0.0558(2) 0.15479(15) 1.38690(15) 0.0408(5) Uani 1 1 d .
N2 N -0.2051(2) 0.02472(16) 1.39354(15) 0.0437(5) Uani 1 1 d .
C1 C -0.1318(3) 0.09387(18) 1.44380(16) 0.0356(5) Uani 1 1 d .
C2 C -0.0828(4) 0.1212(2) 1.29925(19) 0.0588(8) Uani 1 1 d .
H2 H -0.0435 0.1493 1.2453 0.071 Uiso 1 1 calc R
C3 C -0.1743(4) 0.0417(2) 1.3033(2) 0.0592(8) Uani 1 1 d .
H3 H -0.2105 0.0046 1.2532 0.071 Uiso 1 1 calc R
C4 C -0.2979(4) -0.0563(2) 1.4299(2) 0.0603(8) Uani 1 1 d .
H4B H -0.3427 -0.0931 1.3795 0.091 Uiso 1 1 calc R
H4A H -0.3762 -0.0283 1.4682 0.091 Uiso 1 1 calc R
H4C H -0.2365 -0.1012 1.4662 0.091 Uiso 1 1 calc R

loop_
_atom_site_aniso_label
_atom_site_aniso_U_11
_atom_site_aniso_U_22
_atom_site_aniso_U_33
_atom_site_aniso_U_23
_atom_site_aniso_U_13
_atom_site_aniso_U_12
In 0.03571(12) 0.03081(13) 0.02583(11) 0.000 0.00285(9) 0.000
I1 0.05022(15) 0.05559(16) 0.03727(13) 0.000 -0.01207(10) 0.000
I2 0.04906(15) 0.05537(16) 0.03174(12) 0.000 0.01178(9) 0.000
S1 0.0537(4) 0.0369(3) 0.0353(3) 0.0046(2) 0.0021(3) 0.0119(3)
B 0.045(2) 0.038(2) 0.054(3) 0.000 0.0136(19) 0.000
N1 0.0535(12) 0.0306(11) 0.0382(10) 0.0001(8) 0.0086(9) 0.0043(9)
N2 0.0508(13) 0.0322(11) 0.0482(12) -0.0065(9) 0.0026(10) 0.0013(9)
C1 0.0404(12) 0.0293(12) 0.0371(12) -0.0010(9) 0.0040(10) 0.0081(10)
C2 0.097(2) 0.0415(16) 0.0374(14) -0.0026(11) 0.0121(15) 0.0079(16)
C3 0.093(2) 0.0410(16) 0.0438(15) -0.0114(12) -0.0043(15) 0.0042(15)
C4 0.0583(18) 0.0418(16) 0.081(2) -0.0077(15) 0.0094(16) -0.0097(14)

loop_
_atom_type_symbol
_atom_type_description
_atom_type_scat_dispersion_real
_atom_type_scat_dispersion_imag
_atom_type_scat_source
C C 0.0033 0.0016 'International Tables Vol C Tables 4.2.6.8 and 6.1.1.4'
H H 0.0000 0.0000 'International Tables Vol C Tables 4.2.6.8 and 6.1.1.4'
B B 0.0013 0.0007 'International Tables Vol C Tables 4.2.6.8 and 6.1.1.4'
N N 0.0061 0.0033 'International Tables Vol C Tables 4.2.6.8 and 6.1.1.4'
S S 0.1246 0.1234 'International Tables Vol C Tables 4.2.6.8 and 6.1.1.4'
In In -0.7276 1.3100 'International Tables Vol C Tables 4.2.6.8 and 6.1.1.4'
I I -0.4742 1.8119 'International Tables Vol C Tables 4.2.6.8 and 6.1.1.4'

loop_
_geom_angle_atom_site_label_1
_geom_angle_atom_site_label_2
_geom_angle_atom_site_label_3
_geom_angle
_geom_angle_site_symmetry_1
_geom_angle_site_symmetry_3
S1 In S1 113.07(4) 7_565 .
S1 In I2 109.698(16) 7_565 .
S1 In I2 109.698(16) . .
S1 In I1 105.664(17) 7_565 .
S1 In I1 105.664(17) . .
I2 In I1 113.007(13) . .
C1 S1 In 97.33(8) . .
H11 B H12 114(3) . .
H11 B N1 110.5(11) . 7_565
H12 B N1 106.8(12) . 7_565
H11 B N1 110.5(11) . .
H12 B N1 106.8(12) . .
N1 B N1 107.4(3) 7_565 .
C1 N1 C2 106.7(2) . .
C1 N1 B 129.8(3) . .
C2 N1 B 123.5(3) . .
C1 N2 C3 108.2(2) . .
C1 N2 C4 125.8(2) . .
C3 N2 C4 126.0(3) . .
N1 C1 N2 108.9(2) . .
N1 C1 S1 127.6(2) . .
N2 C1 S1 123.41(19) . .
C3 C2 N1 108.9(3) . .
C2 C3 N2 107.3(3) . .

loop_
_geom_bond_atom_site_label_1
_geom_bond_atom_site_label_2
_geom_bond_distance
_geom_bond_site_symmetry_2
In S1 2.4624(7) 7_565
In S1 2.4624(7) .
In I2 2.6891(3) .
In I1 2.7037(4) .
S1 C1 1.738(2) .
B H11 1.096(19) .
B H12 1.101(19) .
B N1 1.577(4) 7_565
B N1 1.577(4) .
N1 C1 1.345(3) .
N1 C2 1.375(3) .
N2 C1 1.349(3) .
N2 C3 1.363(4) .
N2 C4 1.463(4) .
C2 C3 1.341(5) .
